data_4088394
loop_
_publ_author_name
'Xiang, Li'
'Xie, Zuowei'

_publ_section_title
;
 Reaction of [\h1:\h5-(R2NCH2CH2)C2B9H10]TaMe3 with Isonitriles: Effects
 of Nitrogen Substituents on Product Formation
;
_journal_issue 10
_journal_name_full Organometallics
_journal_page_first 1430
_journal_paper_doi 10.1021/acs.organomet.6b00053
_journal_volume 35
_journal_year 2016
_chemical_formula_sum 'C25 H49 B9 N3 Ta'
_chemical_formula_weight 669.91
_space_group_IT_number 14
_space_group_name_Hall '-P 2yn'
_space_group_name_H-M_alt 'P 1 21/n 1'
_symmetry_cell_setting monoclinic
_symmetry_space_group_name_H-M 'P 1 21/n 1'
_atom_sites_solution_hydrogens geom
_atom_sites_solution_primary direct
_atom_sites_solution_secondary difmap
_audit_creation_method SHELXL-97
_cell_angle_alpha 90.00
_cell_angle_beta 103.667(2)
_cell_angle_gamma 90.00
_cell_formula_units_Z 4
_cell_length_a 10.5396(13)
_cell_length_b 15.7340(19)
_cell_length_c 19.471(3)
_cell_measurement_reflns_used 428
_cell_measurement_temperature 296(2)
_cell_measurement_theta_max 15
_cell_measurement_theta_min 15
_cell_volume 3137.5(7)
_computing_cell_refinement 'BRUKER KAPPA APEXII DUO DIFFRACTOMETER'
_computing_data_collection 'BRUKER KAPPA APEXII DUO DIFFRACTOMETER'
_computing_data_reduction 'BRUKER KAPPA APEXII DUO DIFFRACTOMETER'
_computing_molecular_graphics 'SIEMENS SHELXTL'
_computing_publication_material 'SIEMENS SHELXTL'
_computing_structure_refinement 'SHELXL-97 (Sheldrick, 2008)'
_computing_structure_solution 'SHELXS-97 (Sheldrick, 2008)'
_diffrn_ambient_temperature 296(2)
_diffrn_measured_fraction_theta_full 0.999
_diffrn_measured_fraction_theta_max 0.999
_diffrn_measurement_device_type 'BRUKER KAPPA APEXII DUO DIFFRACTOMETER'
_diffrn_measurement_method 'PHI & OMEGA SCAN'
_diffrn_radiation_monochromator graphite
_diffrn_radiation_source 'fine-focus sealed tube'
_diffrn_radiation_type MoK\a
_diffrn_radiation_wavelength 0.71073
_diffrn_reflns_av_R_equivalents 0.0970
_diffrn_reflns_av_sigmaI/netI 0.0877
_diffrn_reflns_limit_h_max 11
_diffrn_reflns_limit_h_min -12
_diffrn_reflns_limit_k_max 18
_diffrn_reflns_limit_k_min -18
_diffrn_reflns_limit_l_max 23
_diffrn_reflns_limit_l_min -22
_diffrn_reflns_number 29031
_diffrn_reflns_theta_full 25.25
_diffrn_reflns_theta_max 25.25
_diffrn_reflns_theta_min 1.68
_exptl_absorpt_coefficient_mu 3.523
_exptl_absorpt_correction_T_max 0.6913
_exptl_absorpt_correction_T_min 0.4989
_exptl_absorpt_correction_type multi-scan
_exptl_crystal_colour colourless
_exptl_crystal_density_diffrn 1.418
_exptl_crystal_density_method 'not measured'
_exptl_crystal_description block
_exptl_crystal_F_000 1352
_exptl_crystal_size_max 0.40
_exptl_crystal_size_mid 0.40
_exptl_crystal_size_min 0.30
_refine_diff_density_max 1.268
_refine_diff_density_min -0.807
_refine_diff_density_rms 0.202
_refine_ls_extinction_method none
_refine_ls_goodness_of_fit_ref 1.021
_refine_ls_hydrogen_treatment riding
_refine_ls_matrix_type full
_refine_ls_number_parameters 343
_refine_ls_number_reflns 5679
_refine_ls_number_restraints 0
_refine_ls_restrained_S_all 1.021
_refine_ls_R_factor_all 0.0642
_refine_ls_R_factor_gt 0.0591
_refine_ls_shift/su_max 0.001
_refine_ls_shift/su_mean 0.000
_refine_ls_structure_factor_coef Fsqd
_refine_ls_weighting_details 'calc w=1/[\s^2^(Fo^2^)+(0.1064P)^2^+2.4650P] where P=(Fo^2^+2Fc^2^)/3'
_refine_ls_weighting_scheme calc
_refine_ls_wR_factor_gt 0.1545
_refine_ls_wR_factor_ref 0.1614
_reflns_number_gt 4994
_reflns_number_total 5679
_reflns_threshold_expression >2sigma(I)
_cod_data_source_file om6b00053_si_002.cif
_cod_data_source_block 5
_cod_depositor_comments
;
The following automatic conversions were performed:

data item '_symmetry_cell_setting' value 'Monoclinic' was changed to
'monoclinic' in accordance with the
/home/saulius/struct/COD-crude-data/automatic-downloads/DataCite-retrospective/ACS/depositions/lib/dictionaries/cif_core.dic
dictionary named 'cif_core.dic' version 2.4.2 last updated on
2011-04-26.

Automatic conversion script
Id: cif_fix_values 6909 2019-04-08 15:41:33Z antanas 
;
_cod_original_sg_symbol_H-M P2(1)/n
_cod_database_code 4088394

loop_
_symmetry_equiv_pos_as_xyz
'x, y, z'
'-x+1/2, y+1/2, -z+1/2'
'-x, -y, -z'
'x-1/2, -y-1/2, z-1/2'

loop_
_atom_site_label
_atom_site_type_symbol
_atom_site_fract_x
_atom_site_fract_y
_atom_site_fract_z
_atom_site_U_iso_or_equiv
_atom_site_adp_type
_atom_site_occupancy
_atom_site_symmetry_multiplicity
_atom_site_calc_flag
_atom_site_refinement_flags
Ta1 Ta 0.55097(2) 0.432104(14) 0.238203(12) 0.03123(15) Uani 1 1 d .
N1 N 0.5619(7) 0.5747(3) 0.2588(4) 0.0484(16) Uani 1 1 d .
N2 N 0.6144(5) 0.4087(4) 0.3283(3) 0.0396(12) Uani 1 1 d .
N3 N 0.3675(5) 0.3890(3) 0.2317(3) 0.0389(12) Uani 1 1 d .
C1 C 0.6792(6) 0.4960(4) 0.1540(3) 0.0371(13) Uani 1 1 d .
C2 C 0.5525(6) 0.4478(4) 0.1085(3) 0.0389(14) Uani 1 1 d .
H2 H 0.4608 0.4830 0.0893 0.047 Uiso 1 1 calc R
C11 C 0.6735(9) 0.5939(5) 0.1623(5) 0.063(2) Uani 1 1 d .
H11A H 0.7554 0.6133 0.1922 0.076 Uiso 1 1 calc R
H11B H 0.6636 0.6202 0.1163 0.076 Uiso 1 1 calc R
C12 C 0.5614(9) 0.6226(5) 0.1944(5) 0.067(2) Uani 1 1 d .
H12A H 0.5704 0.6828 0.2053 0.081 Uiso 1 1 calc R
H12B H 0.4789 0.6140 0.1604 0.081 Uiso 1 1 calc R
C13 C 0.6910(10) 0.5938(6) 0.3121(5) 0.079(3) Uani 1 1 d .
H13A H 0.6977 0.6538 0.3214 0.119 Uiso 1 1 calc R
H13B H 0.7627 0.5758 0.2931 0.119 Uiso 1 1 calc R
H13C H 0.6935 0.5638 0.3554 0.119 Uiso 1 1 calc R
C14 C 0.4665(12) 0.6020(6) 0.2968(7) 0.094(4) Uani 1 1 d .
H14A H 0.4738 0.6622 0.3045 0.141 Uiso 1 1 calc R
H14B H 0.4820 0.5732 0.3415 0.141 Uiso 1 1 calc R
H14C H 0.3804 0.5886 0.2696 0.141 Uiso 1 1 calc R
C15 C 0.6815(8) 0.3797(5) 0.3987(4) 0.0566(19) Uani 1 1 d .
H15A H 0.6524 0.3216 0.4044 0.068 Uiso 1 1 calc R
C16 C 0.6446(12) 0.4337(6) 0.4547(5) 0.076(3) Uani 1 1 d .
H16A H 0.5508 0.4318 0.4493 0.091 Uiso 1 1 calc R
H16B H 0.6694 0.4922 0.4494 0.091 Uiso 1 1 calc R
C17 C 0.7140(13) 0.4011(9) 0.5290(5) 0.100(4) Uani 1 1 d .
H17A H 0.6954 0.4394 0.5644 0.120 Uiso 1 1 calc R
H17B H 0.6795 0.3456 0.5365 0.120 Uiso 1 1 calc R
C18 C 0.8601(13) 0.3946(9) 0.5382(5) 0.106(4) Uani 1 1 d .
H18A H 0.8964 0.4512 0.5375 0.127 Uiso 1 1 calc R
H18B H 0.8986 0.3693 0.5837 0.127 Uiso 1 1 calc R
C19 C 0.8945(12) 0.3423(9) 0.4812(5) 0.110(4) Uani 1 1 d .
H19A H 0.8669 0.2840 0.4851 0.132 Uiso 1 1 calc R
H19B H 0.9884 0.3425 0.4868 0.132 Uiso 1 1 calc R
C20 C 0.8279(9) 0.3776(8) 0.4081(4) 0.082(3) Uani 1 1 d .
H20A H 0.8598 0.4345 0.4031 0.099 Uiso 1 1 calc R
H20B H 0.8496 0.3421 0.3717 0.099 Uiso 1 1 calc R
C21 C 0.3293(6) 0.3575(4) 0.2941(3) 0.0434(15) Uani 1 1 d .
C22 C 0.3846(8) 0.2811(5) 0.3274(4) 0.0556(19) Uani 1 1 d .
C23 C 0.3492(10) 0.2561(6) 0.3884(5) 0.075(3) Uani 1 1 d .
H23A H 0.3876 0.2080 0.4123 0.090 Uiso 1 1 calc R
C24 C 0.2589(12) 0.3005(7) 0.4147(6) 0.096(4) Uani 1 1 d .
H24A H 0.2358 0.2819 0.4554 0.115 Uiso 1 1 calc R
C25 C 0.2035(10) 0.3714(7) 0.3813(5) 0.077(3) Uani 1 1 d .
H25A H 0.1426 0.4009 0.3997 0.093 Uiso 1 1 calc R
C26 C 0.2345(7) 0.4011(6) 0.3209(4) 0.0538(18) Uani 1 1 d .
C27 C 0.1653(7) 0.4758(6) 0.2836(4) 0.061(2) Uani 1 1 d .
H27A H 0.1060 0.4978 0.3098 0.091 Uiso 1 1 calc R
H27B H 0.1173 0.4591 0.2373 0.091 Uiso 1 1 calc R
H27C H 0.2276 0.5189 0.2795 0.091 Uiso 1 1 calc R
C28 C 0.4753(9) 0.2250(5) 0.2983(5) 0.067(2) Uani 1 1 d .
H28A H 0.5017 0.1776 0.3294 0.100 Uiso 1 1 calc R
H28B H 0.5509 0.2570 0.2945 0.100 Uiso 1 1 calc R
H28C H 0.4310 0.2046 0.2524 0.100 Uiso 1 1 calc R
C29 C 0.2688(6) 0.3682(5) 0.1675(4) 0.0453(16) Uani 1 1 d .
C30 C 0.2244(9) 0.2782(6) 0.1606(5) 0.069(2) Uani 1 1 d .
H30A H 0.1604 0.2710 0.1169 0.104 Uiso 1 1 calc R
H30B H 0.1866 0.2639 0.1993 0.104 Uiso 1 1 calc R
H30C H 0.2977 0.2417 0.1611 0.104 Uiso 1 1 calc R
C31 C 0.2180(7) 0.4236(6) 0.1169(5) 0.056(2) Uani 1 1 d .
C32 C 0.2389(8) 0.5184(6) 0.1221(4) 0.064(2) Uani 1 1 d .
H32A H 0.2968 0.5321 0.1667 0.095 Uiso 1 1 calc R
H32B H 0.1567 0.5464 0.1185 0.095 Uiso 1 1 calc R
H32C H 0.2767 0.5371 0.0844 0.095 Uiso 1 1 calc R
C33 C 0.1267(8) 0.3984(8) 0.0476(5) 0.081(3) Uani 1 1 d .
H33A H 0.1155 0.3378 0.0463 0.122 Uiso 1 1 calc R
H33B H 0.1630 0.4160 0.0091 0.122 Uiso 1 1 calc R
H33C H 0.0435 0.4254 0.0436 0.122 Uiso 1 1 calc R
B3 B 0.5506(7) 0.3457(5) 0.1319(4) 0.0364(15) Uani 1 1 d .
H3 H 0.4606 0.3083 0.1266 0.044 Uiso 1 1 calc R
B4 B 0.6940(7) 0.3310(5) 0.1996(4) 0.0390(16) Uani 1 1 d .
H4 H 0.7054 0.2828 0.2416 0.047 Uiso 1 1 calc R
B5 B 0.7710(7) 0.4305(4) 0.2099(4) 0.0320(16) Uani 1 1 d .
H5 H 0.8342 0.4524 0.2601 0.038 Uiso 1 1 calc R
B6 B 0.6740(7) 0.4711(5) 0.0659(4) 0.0434(17) Uani 1 1 d .
H6 H 0.6649 0.5171 0.0224 0.052 Uiso 1 1 calc R
B7 B 0.5970(7) 0.3743(5) 0.0529(4) 0.0430(17) Uani 1 1 d .
H7 H 0.5381 0.3568 0.0003 0.052 Uiso 1 1 calc R
B8 B 0.6891(8) 0.2996(6) 0.1109(4) 0.0470(19) Uani 1 1 d .
H8 H 0.6909 0.2320 0.0967 0.056 Uiso 1 1 calc R
B9 B 0.8287(7) 0.3523(6) 0.1604(4) 0.0460(18) Uani 1 1 d .
H9 H 0.9230 0.3198 0.1787 0.055 Uiso 1 1 calc R
B10 B 0.8200(7) 0.4597(6) 0.1338(4) 0.0464(18) Uani 1 1 d .
H10 H 0.9072 0.4986 0.1350 0.056 Uiso 1 1 calc R
B11 B 0.7680(8) 0.3778(6) 0.0711(4) 0.0491(19) Uani 1 1 d .
H11 H 0.8228 0.3618 0.0313 0.059 Uiso 1 1 calc R

loop_
_atom_site_aniso_label
_atom_site_aniso_U_11
_atom_site_aniso_U_22
_atom_site_aniso_U_33
_atom_site_aniso_U_23
_atom_site_aniso_U_13
_atom_site_aniso_U_12
Ta1 0.0376(2) 0.0248(2) 0.0331(2) -0.00062(8) 0.01192(13) -0.00194(8)
N1 0.076(5) 0.024(3) 0.049(3) -0.006(2) 0.022(3) -0.003(2)
N2 0.039(3) 0.041(3) 0.037(3) -0.003(2) 0.008(2) -0.006(3)
N3 0.040(3) 0.034(3) 0.043(3) 0.001(2) 0.012(2) -0.002(2)
C1 0.036(3) 0.033(3) 0.045(4) 0.006(3) 0.014(3) -0.001(3)
C2 0.035(3) 0.048(4) 0.032(3) 0.001(3) 0.006(3) 0.005(3)
C11 0.078(6) 0.037(4) 0.086(6) 0.002(4) 0.042(5) -0.010(4)
C12 0.086(6) 0.043(4) 0.073(6) 0.004(4) 0.018(5) 0.002(4)
C13 0.098(7) 0.056(5) 0.077(6) -0.017(5) 0.007(5) -0.017(5)
C14 0.133(9) 0.048(6) 0.130(9) -0.037(6) 0.090(8) -0.012(6)
C15 0.074(5) 0.052(4) 0.039(4) 0.005(3) 0.005(3) 0.002(4)
C16 0.095(8) 0.096(8) 0.040(5) 0.007(4) 0.021(5) 0.029(5)
C17 0.138(11) 0.111(8) 0.045(5) 0.011(6) 0.010(6) 0.017(8)
C18 0.125(10) 0.130(10) 0.052(6) 0.028(6) -0.001(6) 0.017(9)
C19 0.104(8) 0.146(11) 0.067(7) 0.015(7) -0.005(6) 0.049(8)
C20 0.069(5) 0.129(10) 0.047(5) 0.012(5) 0.008(4) 0.023(6)
C21 0.046(3) 0.047(4) 0.042(4) 0.004(3) 0.019(3) -0.004(3)
C22 0.065(5) 0.039(4) 0.068(5) 0.011(3) 0.025(4) -0.010(4)
C23 0.097(7) 0.055(5) 0.079(6) 0.029(4) 0.033(5) -0.007(5)
C24 0.121(9) 0.096(8) 0.095(8) 0.027(6) 0.075(7) -0.002(7)
C25 0.089(6) 0.083(7) 0.077(6) 0.010(5) 0.051(5) 0.008(5)
C26 0.048(4) 0.056(5) 0.064(5) 0.008(4) 0.025(4) 0.000(4)
C27 0.051(4) 0.073(6) 0.065(5) 0.005(4) 0.027(4) 0.022(4)
C28 0.072(5) 0.039(4) 0.090(7) 0.012(4) 0.019(5) 0.004(4)
C29 0.034(3) 0.061(4) 0.043(4) -0.008(3) 0.013(3) -0.008(3)
C30 0.059(5) 0.071(6) 0.083(6) -0.019(5) 0.025(4) -0.026(4)
C31 0.032(4) 0.084(6) 0.053(5) -0.003(4) 0.012(3) 0.004(3)
C32 0.060(5) 0.078(6) 0.057(5) 0.021(4) 0.023(4) 0.029(4)
C33 0.049(4) 0.137(9) 0.052(5) -0.002(6) 0.001(4) -0.006(6)
B3 0.036(3) 0.035(4) 0.041(4) -0.007(3) 0.013(3) -0.002(3)
B4 0.037(3) 0.035(4) 0.046(4) 0.002(3) 0.012(3) 0.009(3)
B5 0.025(3) 0.035(4) 0.037(4) -0.002(2) 0.009(3) -0.001(2)
B6 0.043(4) 0.047(4) 0.045(4) 0.017(3) 0.021(3) 0.004(4)
B7 0.039(4) 0.054(5) 0.036(4) -0.006(3) 0.009(3) 0.014(3)
B8 0.052(4) 0.044(4) 0.046(4) -0.008(4) 0.014(4) 0.011(4)
B9 0.037(4) 0.051(5) 0.051(5) 0.001(4) 0.011(3) 0.005(3)
B10 0.035(4) 0.059(5) 0.049(5) 0.004(4) 0.016(3) -0.008(4)
B11 0.043(4) 0.061(5) 0.048(4) -0.003(4) 0.019(3) 0.015(4)

loop_
_atom_type_symbol
_atom_type_description
_atom_type_scat_dispersion_real
_atom_type_scat_dispersion_imag
_atom_type_scat_source
C C 0.0033 0.0016 'International Tables Vol C Tables 4.2.6.8 and 6.1.1.4'
H H 0.0000 0.0000 'International Tables Vol C Tables 4.2.6.8 and 6.1.1.4'
B B 0.0013 0.0007 'International Tables Vol C Tables 4.2.6.8 and 6.1.1.4'
N N 0.0061 0.0033 'International Tables Vol C Tables 4.2.6.8 and 6.1.1.4'
Ta Ta -0.7052 6.5227 'International Tables Vol C Tables 4.2.6.8 and 6.1.1.4'

loop_
_geom_angle_atom_site_label_1
_geom_angle_atom_site_label_2
_geom_angle_atom_site_label_3
_geom_angle
N2 Ta1 N3 97.2(2)
N2 Ta1 N1 92.2(3)
N3 Ta1 N1 110.4(2)
N2 Ta1 B4 93.1(3)
N3 Ta1 B4 114.5(2)
N1 Ta1 B4 133.6(3)
N2 Ta1 B3 130.0(3)
N3 Ta1 B3 87.2(2)
N1 Ta1 B3 132.7(3)
B4 Ta1 B3 42.3(2)
N2 Ta1 B5 93.6(2)
N3 Ta1 B5 154.4(2)
N1 Ta1 B5 92.2(2)
B4 Ta1 B5 41.5(2)
B3 Ta1 B5 68.3(2)
N2 Ta1 C2 156.9(2)
N3 Ta1 C2 101.6(2)
N1 Ta1 C2 93.8(2)
B4 Ta1 C2 66.8(2)
B3 Ta1 C2 38.9(2)
B5 Ta1 C2 63.9(2)
N2 Ta1 C1 125.8(2)
N3 Ta1 C1 137.0(2)
N1 Ta1 C1 73.4(2)
B4 Ta1 C1 66.4(2)
B3 Ta1 C1 65.0(2)
B5 Ta1 C1 37.7(2)
C2 Ta1 C1 36.7(2)
C14 N1 C12 115.0(8)
C14 N1 C13 102.0(8)
C12 N1 C13 107.6(7)
C14 N1 Ta1 111.7(5)
C12 N1 Ta1 111.5(5)
C13 N1 Ta1 108.2(5)
C15 N2 Ta1 170.5(5)
C21 N3 C29 111.0(5)
C21 N3 Ta1 120.7(4)
C29 N3 Ta1 127.2(4)
C11 C1 C2 118.6(6)
C11 C1 B5 125.9(6)
C2 C1 B5 110.7(5)
C11 C1 B10 114.2(6)
C2 C1 B10 111.5(5)
B5 C1 B10 62.5(4)
C11 C1 B6 109.4(5)
C2 C1 B6 61.6(4)
B5 C1 B6 112.9(5)
B10 C1 B6 62.0(4)
C11 C1 Ta1 106.4(4)
C2 C1 Ta1 70.9(3)
B5 C1 Ta1 69.3(3)
B10 C1 Ta1 129.0(4)
B6 C1 Ta1 129.9(4)
C1 C2 B3 111.4(5)
C1 C2 B6 63.2(4)
B3 C2 B6 113.2(5)
C1 C2 B7 110.4(5)
B3 C2 B7 63.1(4)
B6 C2 B7 59.8(5)
C1 C2 Ta1 72.4(3)
B3 C2 Ta1 68.4(3)
B6 C2 Ta1 132.8(4)
B7 C2 Ta1 128.7(4)
C12 C11 C1 112.9(6)
N1 C12 C11 110.6(7)
N2 C15 C16 110.7(7)
N2 C15 C20 112.0(6)
C16 C15 C20 110.9(8)
C15 C16 C17 110.2(8)
C18 C17 C16 112.1(10)
C19 C18 C17 111.6(11)
C18 C19 C20 110.6(9)
C15 C20 C19 110.5(8)
C26 C21 C22 119.5(6)
C26 C21 N3 120.2(6)
C22 C21 N3 120.3(6)
C23 C22 C21 117.8(8)
C23 C22 C28 118.7(7)
C21 C22 C28 123.5(7)
C24 C23 C22 121.8(8)
C25 C24 C23 119.9(9)
C24 C25 C26 122.0(9)
C25 C26 C21 118.9(8)
C25 C26 C27 120.0(8)
C21 C26 C27 121.0(7)
C31 C29 N3 124.6(7)
C31 C29 C30 119.6(7)
N3 C29 C30 115.8(6)
C29 C31 C32 124.9(7)
C29 C31 C33 123.3(8)
C32 C31 C33 111.8(8)
C2 B3 B8 105.6(5)
C2 B3 B4 105.4(5)
B8 B3 B4 60.7(4)
C2 B3 B7 59.8(4)
B8 B3 B7 59.5(4)
B4 B3 B7 108.4(5)
C2 B3 Ta1 72.7(3)
B8 B3 Ta1 125.6(4)
B4 B3 Ta1 67.5(3)
B7 B3 Ta1 129.6(4)
B5 B4 B3 105.0(5)
B5 B4 B8 105.4(6)
B3 B4 B8 59.4(4)
B5 B4 B9 59.4(4)
B3 B4 B9 106.3(5)
B8 B4 B9 59.0(5)
B5 B4 Ta1 71.6(3)
B3 B4 Ta1 70.2(3)
B8 B4 Ta1 127.0(4)
B9 B4 Ta1 128.3(5)
C1 B5 B10 61.0(4)
C1 B5 B4 107.5(5)
B10 B5 B4 111.1(6)
C1 B5 B9 107.5(6)
B10 B5 B9 60.5(5)
B4 B5 B9 61.5(4)
C1 B5 Ta1 73.0(3)
B10 B5 Ta1 131.3(4)
B4 B5 Ta1 66.9(3)
B9 B5 Ta1 125.8(4)
B7 B6 C2 60.2(4)
B7 B6 C1 104.3(5)
C2 B6 C1 55.2(4)
B7 B6 B11 60.6(5)
C2 B6 B11 105.5(5)
C1 B6 B11 104.1(5)
B7 B6 B10 108.3(6)
C2 B6 B10 103.3(5)
C1 B6 B10 58.3(4)
B11 B6 B10 59.9(5)
B6 B7 C2 60.1(4)
B6 B7 B11 61.0(5)
C2 B7 B11 105.7(5)
B6 B7 B8 109.2(6)
C2 B7 B8 103.7(5)
B11 B7 B8 60.4(5)
B6 B7 B3 108.4(5)
C2 B7 B3 57.0(4)
B11 B7 B3 108.2(5)
B8 B7 B3 59.8(4)
B7 B8 B3 60.7(4)
B7 B8 B9 107.4(6)
B3 B8 B9 108.1(5)
B7 B8 B11 59.8(5)
B3 B8 B11 108.5(6)
B9 B8 B11 59.5(5)
B7 B8 B4 108.8(5)
B3 B8 B4 59.9(4)
B9 B8 B4 60.8(4)
B11 B8 B4 108.9(6)
B11 B9 B5 107.0(6)
B11 B9 B10 60.5(5)
B5 B9 B10 59.4(4)
B11 B9 B8 60.3(5)
B5 B9 B8 106.1(5)
B10 B9 B8 108.2(6)
B11 B9 B4 109.0(5)
B5 B9 B4 59.1(4)
B10 B9 B4 108.2(5)
B8 B9 B4 60.2(4)
C1 B10 B5 56.5(4)
C1 B10 B9 103.8(5)
B5 B10 B9 60.2(4)
C1 B10 B11 104.8(5)
B5 B10 B11 106.8(6)
B9 B10 B11 59.4(5)
C1 B10 B6 59.8(4)
B5 B10 B6 106.2(5)
B9 B10 B6 106.8(6)
B11 B10 B6 59.4(4)
B9 B11 B7 108.0(6)
B9 B11 B6 108.4(6)
B7 B11 B6 58.5(5)
B9 B11 B8 60.2(5)
B7 B11 B8 59.9(5)
B6 B11 B8 106.8(5)
B9 B11 B10 60.1(5)
B7 B11 B10 107.3(5)
B6 B11 B10 60.7(5)
B8 B11 B10 107.8(6)

loop_
_geom_bond_atom_site_label_1
_geom_bond_atom_site_label_2
_geom_bond_distance
Ta1 N2 1.762(5)
Ta1 N3 2.025(5)
Ta1 N1 2.277(5)
Ta1 B4 2.430(7)
Ta1 B3 2.476(7)
Ta1 B5 2.507(7)
Ta1 C2 2.542(7)
Ta1 C1 2.564(6)
N1 C14 1.447(12)
N1 C12 1.462(11)
N1 C13 1.534(11)
N2 C15 1.460(9)
N3 C21 1.455(8)
N3 C29 1.462(8)
C1 C11 1.551(10)
C1 C2 1.606(9)
C1 B5 1.639(9)
C1 B10 1.720(10)
C1 B6 1.748(10)
C2 B3 1.672(9)
C2 B6 1.721(10)
C2 B7 1.723(10)
C11 C12 1.529(12)
C15 C16 1.504(12)
C15 C20 1.511(12)
C16 C17 1.546(12)
C17 C18 1.512(18)
C18 C19 1.493(16)
C19 C20 1.534(12)
C21 C26 1.410(10)
C21 C22 1.422(10)
C22 C23 1.384(11)
C22 C28 1.507(12)
C23 C24 1.373(14)
C24 C25 1.353(14)
C25 C26 1.373(11)
C26 C27 1.480(11)
C29 C31 1.328(11)
C29 C30 1.487(11)
C31 C32 1.508(11)
C31 C33 1.513(11)
B3 B8 1.762(11)
B3 B4 1.771(10)
B3 B7 1.778(10)
B4 B5 1.752(10)
B4 B8 1.784(11)
B4 B9 1.795(11)
B5 B10 1.743(11)
B5 B9 1.758(11)
B6 B7 1.716(12)
B6 B11 1.761(11)
B6 B10 1.785(11)
B7 B11 1.754(10)
B7 B8 1.756(11)
B8 B9 1.764(12)
B8 B11 1.765(13)
B9 B11 1.751(11)
B9 B10 1.763(12)
B10 B11 1.771(12)
